data_2002196
loop_
_publ_author_name
'Scheunemann, K'
'Mueller-Buschbaum, Hk'

_publ_section_title 'Zur Kristallstruktur von La2 Ti2 O7'
_journal_name_full 'Journal of Inorganic and Nuclear Chemistry'
_journal_page_first 1879
_journal_page_last 1881
_journal_paper_doi 10.1016/0022-1902(75)80906-7
_journal_volume 37
_journal_year 1975
_chemical_formula_structural 'La2 (Ti2 O7)'
_chemical_formula_sum 'La2 O7 Ti2'
_chemical_name_systematic 'Dilanthanum dititanate'
_space_group_IT_number 33
_symmetry_cell_setting orthorhombic
_symmetry_Int_Tables_number 33
_symmetry_space_group_name_Hall 'P 2c -2n'
_symmetry_space_group_name_H-M 'P n a 21'
_cell_angle_alpha 90
_cell_angle_beta 90
_cell_angle_gamma 90
_cell_formula_units_Z 8
_cell_length_a 25.745
_cell_length_b 7.81
_cell_length_c 5.547
_cell_volume 1115.3
_refine_ls_R_factor_all 0.07
_cod_database_code 2002196

loop_
_symmetry_equiv_pos_as_xyz
x,y,z
-x,-y,1/2+z
1/2-x,1/2+y,1/2+z
1/2+x,1/2-y,z

loop_
_atom_site_label
_atom_site_type_symbol
_atom_site_symmetry_multiplicity
_atom_site_Wyckoff_symbol
_atom_site_fract_x
_atom_site_fract_y
_atom_site_fract_z
_atom_site_occupancy
_atom_site_attached_hydrogens
_atom_site_calc_flag
Ti1 Ti4+ 4 a 0.0922 0.1364 0.7844 1. 0 d
Ti2 Ti4+ 4 a 0.1943 0.1355 0.2507 1. 0 d
Ti3 Ti4+ 4 a 0.312 0.115 0.7608 1. 0 d
Ti4 Ti4+ 4 a 0.4169 0.1204 0.296 1. 0 d
La1 La3+ 4 a 0.0557 0.3788 0.3024 1. 0 d
La2 La3+ 4 a 0.2024 0.3721 0.7507 1. 0 d
La3 La3+ 4 a 0.3088 0.3751 0.25 1. 0 d
La4 La3+ 4 a 0.4589 0.3728 0.8383 1. 0 d
O1 O2- 4 a 0.035 0.134 0.577 1. 0 d
O2 O2- 4 a 0.048 0.121 0.041 1. 0 d
O3 O2- 4 a 0.099 0.378 0.806 1. 0 d
O4 O2- 4 a 0.14 0.145 0.455 1. 0 d
O5 O2- 4 a 0.154 0.119 0.957 1. 0 d
O6 O2- 4 a 0.207 0.366 0.186 1. 0 d
O7 O2- 4 a 0.248 0.135 0.504 1. 0 d
O8 O2- 4 a 0.258 0.103 0.009 1. 0 d
O9 O2- 4 a 0.301 0.379 0.767 1. 0 d
O10 O2- 4 a 0.355 0.148 0.459 1. 0 d
O11 O2- 4 a 0.368 0.09 0.974 1. 0 d
O12 O2- 4 a 0.402 0.373 0.186 1. 0 d
O13 O2- 4 a 0.458 0.133 0.558 1. 0 d
O14 O2- 4 a 0.473 0.112 0.073 1. 0 d

loop_
_atom_type_symbol
_atom_type_oxidation_number
Ti4+ 4.000
La3+ 3.000
O2- -2.000
